data_4111679
loop_
_publ_author_name
'Curtis P. Berlinguette'
'Alina Dragulescu-Andrasi'
'Andreas Sieber'
'Hans-Ulrich G\"udel'
'Catalina Achim'
'Kim R. Dunbar'

_publ_section_title
;
 A Charge-Transfer-Induced Spin Transition in a Discrete Complex: The Role
 of Extrinsic Factors in Stabilizing Three Electronic Isomeric Forms of a
 Cyanide-Bridged Co/Fe Cluster
;
_journal_name_full 'Journal of the American Chemical Society'
_journal_page_first 6766
_journal_page_last 6779
_journal_paper_doi 10.1021/ja043162u
_journal_volume 127
_journal_year 2005
_chemical_formula_moiety 'C107 H164 Cl2 Co3 Fe2 N24 Na O42'
_chemical_formula_sum 'C107 H164 Cl2 Co3 Fe2 N24 Na O42'
_chemical_formula_weight 2841
_chemical_name_systematic
;
Na((Co(tmphen)2)3(Fe(CN)6)2)2ClO4.34H2O
;
_space_group_IT_number 14
_symmetry_cell_setting monoclinic
_symmetry_space_group_name_Hall '-P 2yn'
_symmetry_space_group_name_H-M 'P 1 21/n 1'
_atom_sites_solution_hydrogens geom
_atom_sites_solution_primary direct
_atom_sites_solution_secondary difmap
_audit_creation_method SHELXL-97
_cell_angle_alpha 90.00
_cell_angle_beta 97.52(6)
_cell_angle_gamma 90.00
_cell_formula_units_Z 4
_cell_length_a 18.86(3)
_cell_length_b 25.22(3)
_cell_length_c 29.69(5)
_cell_measurement_reflns_used 14652
_cell_measurement_temperature 150(2)
_cell_measurement_theta_max 24.061
_cell_measurement_theta_min 2.302
_cell_volume 14001(4)
_computing_structure_refinement 'SHELXL-97 (Sheldrick, 1997)'
_computing_structure_solution 'SHELXS-97 (Sheldrick, 1990)'
_diffrn_ambient_temperature 150(2)
_diffrn_measured_fraction_theta_full 0.999
_diffrn_measured_fraction_theta_max 0.999
_diffrn_measurement_device_type 'SMART Apex'
_diffrn_measurement_method '\w scans'
_diffrn_radiation_monochromator graphite
_diffrn_radiation_source 'fine-focus sealed tube'
_diffrn_radiation_type MoK\a
_diffrn_radiation_wavelength 0.71073
_diffrn_reflns_av_R_equivalents 0.1743
_diffrn_reflns_av_sigmaI/netI 0.1788
_diffrn_reflns_limit_h_max 18
_diffrn_reflns_limit_h_min -18
_diffrn_reflns_limit_k_max 25
_diffrn_reflns_limit_k_min -19
_diffrn_reflns_limit_l_max 29
_diffrn_reflns_limit_l_min -29
_diffrn_reflns_number 56563
_diffrn_reflns_theta_full 20.81
_diffrn_reflns_theta_max 20.81
_diffrn_reflns_theta_min 1.21
_exptl_absorpt_coefficient_mu 0.675
_exptl_absorpt_correction_T_max 0.9866
_exptl_absorpt_correction_T_min 0.7121
_exptl_absorpt_correction_type multi-scan
_exptl_absorpt_process_details '(SADABS; Bruker, 2000)'
_exptl_crystal_colour blue
_exptl_crystal_density_diffrn 1.316
_exptl_crystal_description plate
_exptl_crystal_F_000 5680
_exptl_crystal_size_max 0.54
_exptl_crystal_size_mid 0.27
_exptl_crystal_size_min 0.02
_refine_diff_density_max 1.252
_refine_diff_density_min -0.679
_refine_diff_density_rms 0.146
_refine_ls_extinction_coef 0.0039(3)
_refine_ls_extinction_expression Fc^*^=kFc[1+0.001xFc^2^\l^3^/sin(2\q)]^-1/4^
_refine_ls_extinction_method SHELXL
_refine_ls_goodness_of_fit_ref 1.009
_refine_ls_hydrogen_treatment mixed
_refine_ls_matrix_type full
_refine_ls_number_parameters 1493
_refine_ls_number_reflns 14652
_refine_ls_number_restraints 0
_refine_ls_restrained_S_all 1.009
_refine_ls_R_factor_all 0.1773
_refine_ls_R_factor_gt 0.0960
_refine_ls_shift/su_max 10.617
_refine_ls_shift/su_mean 0.008
_refine_ls_structure_factor_coef Fsqd
_refine_ls_weighting_details 'calc w=1/[\s^2^(Fo^2^)+(0.1723P)^2^+0.0000P] where P=(Fo^2^+2Fc^2^)/3'
_refine_ls_weighting_scheme calc
_refine_ls_wR_factor_gt 0.2443
_refine_ls_wR_factor_ref 0.2996
_reflns_number_gt 7752
_reflns_number_total 14652
_reflns_threshold_expression >2sigma(I)
_cod_data_source_file ja043162usi20041118_094408_10.cif
_cod_data_source_block Na((Co(tmphen)2)3(Fe(CN)6)2)2ClO4.34H2O
_cod_original_cell_volume 13997(37)
_cod_database_code 4111679

loop_
_symmetry_equiv_pos_as_xyz
'x, y, z'
'-x+1/2, y+1/2, -z+1/2'
'-x, -y, -z'
'x-1/2, -y-1/2, z-1/2'

loop_
_atom_site_label
_atom_site_type_symbol
_atom_site_fract_x
_atom_site_fract_y
_atom_site_fract_z
_atom_site_U_iso_or_equiv
_atom_site_adp_type
_atom_site_occupancy
_atom_site_symmetry_multiplicity
_atom_site_calc_flag
_atom_site_refinement_flags
_atom_site_disorder_assembly
_atom_site_disorder_group
Co1 Co 0.08195(9) 0.31184(7) 0.34664(6) 0.0284(5) Uani 1 1 d . A -1
Co2 Co -0.17943(9) 0.25766(7) 0.20173(6) 0.0284(5) Uani 1 1 d . A -1
Co3 Co 0.12031(8) 0.13684(7) 0.18837(6) 0.0265(5) Uani 1 1 d . A -1
Fe4 Fe -0.03434(9) 0.14367(7) 0.30550(6) 0.0293(6) Uani 1 1 d . A -1
Fe5 Fe 0.05661(9) 0.32298(7) 0.18234(6) 0.0283(6) Uani 1 1 d . A -1
Cl1B Cl -0.0323(2) -0.07940(18) 0.11806(15) 0.0615(12) Uiso 1 1 d . . .
Cl1A Cl 0.1508(2) 0.47298(19) 0.49085(15) 0.0643(12) Uiso 1 1 d . . .
Na3 Na -0.1293(5) 0.3570(4) 0.0558(3) 0.044(3) Uiso 0.50 1 d P . -5
Na9 Na -0.1254(6) 0.4167(5) 0.1333(4) 0.058(3) Uiso 0.50 1 d P B -6
O13S O 0.3245(15) 0.2619(13) 0.1450(10) 0.121(10) Uiso 0.50 1 d P . .
O14S O 0.2223(17) 0.2635(14) 0.0928(11) 0.139(12) Uiso 0.50 1 d P . .
O4B O 0.0160(13) -0.0525(11) 0.0921(9) 0.083(8) Uiso 0.50 1 d P C -4
O41S O 0.4521(6) 0.0599(5) 0.4270(4) 0.075(3) Uiso 1 1 d . . .
O37S O 0.0263(15) -0.0422(12) 0.2870(11) 0.116(10) Uiso 0.50 1 d P D -7
O42S O 0.5044(5) 0.1209(4) 0.3619(3) 0.065(3) Uiso 1 1 d . . .
O5S O 0.1186(6) 0.4785(5) 0.1196(4) 0.074(3) Uiso 1 1 d . . .
O27S O -0.2841(5) 0.1647(5) 0.4007(4) 0.070(3) Uiso 1 1 d . . .
O38S O 0.0078(11) -0.0360(9) 0.2483(8) 0.068(6) Uiso 0.50 1 d P E -8
O3S O -0.1296(5) 0.4396(4) -0.0046(4) 0.069(3) Uiso 1 1 d . F -1
O31S O -0.3064(6) 0.0615(5) 0.4206(4) 0.081(4) Uiso 1 1 d . . .
O1S O -0.1785(5) 0.5113(4) 0.1617(4) 0.067(3) Uiso 1 1 d . G -1
O25S O -0.4171(6) 0.2143(5) 0.3783(4) 0.077(3) Uiso 1 1 d . . .
O45S O 0.1498(6) 0.1257(5) 0.4596(4) 0.075(3) Uiso 1 1 d . . .
O44S O 0.2700(6) 0.1957(5) 0.4861(4) 0.074(3) Uiso 1 1 d . . .
O2S O -0.0395(5) 0.5404(4) 0.1944(3) 0.061(3) Uiso 1 1 d . . .
O40S O 0.2321(6) 0.0353(5) 0.4612(4) 0.079(4) Uiso 1 1 d . . .
O51S O -0.0098(6) 0.5378(5) 0.4197(4) 0.091(4) Uiso 1 1 d . . .
O39S O 0.2372(7) -0.0075(5) 0.3746(4) 0.099(4) Uiso 1 1 d . . .
O8S O 0.2979(9) 0.3904(7) 0.1224(6) 0.127(5) Uiso 1 1 d . H -9
O46S O 0.0260(7) 0.1167(6) 0.5016(4) 0.102(4) Uiso 1 1 d . . .
O6S O 0.1123(6) 0.4064(5) 0.0495(4) 0.090(4) Uiso 1 1 d . . .
O33S O -0.2359(6) 0.0639(5) 0.2854(4) 0.094(4) Uiso 1 1 d . . .
O5B O 0.0221(10) -0.0381(8) 0.1188(7) 0.047(6) Uiso 0.50 1 d P C -3
O25 O 0.1279(6) 0.0233(5) 0.3097(4) 0.088(4) Uiso 1 1 d . . .
O49S O -0.4162(9) 0.2693(7) 0.1426(6) 0.145(6) Uiso 1 1 d . . .
O50S O -0.1449(8) 0.4746(7) 0.5264(5) 0.131(5) Uiso 1 1 d . . .
O7A O -0.3276(14) 0.0207(11) 0.0397(8) 0.089(8) Uiso 0.50 1 d P . .
O34S O 0.0094(8) 0.1513(7) 0.5877(5) 0.129(5) Uiso 1 1 d . . .
O7B O -0.3977(9) 0.4311(7) 0.4079(6) 0.152(6) Uiso 1 1 d . . .
O48S O -0.0518(13) 0.1887(10) 0.4461(8) 0.091(8) Uiso 0.50 1 d P . .
O6B O -0.4455(14) 0.4436(13) 0.3444(10) 0.105(9) Uiso 0.50 1 d P . -4
O23S O -0.4295(7) 0.2954(6) 0.3143(5) 0.115(5) Uiso 1 1 d . . .
O26S O -0.2732(10) 0.2207(8) 0.4780(7) 0.062(6) Uiso 0.50 1 d P . .
O15S O 0.1025(10) 0.2515(8) 0.0311(7) 0.174(7) Uiso 1 1 d . . .
O43S O 0.5472(10) 0.2803(8) 0.4466(7) 0.178(8) Uiso 1 1 d . . .
O6A O 0.2286(14) 0.4706(12) 0.4878(9) 0.095(9) Uiso 0.50 1 d P I -2
O22S O -0.4530(12) 0.2888(10) 0.2208(8) 0.080(7) Uiso 0.50 1 d P . .
O3A O 0.1307(14) 0.4262(11) 0.4674(8) 0.088(8) Uiso 0.50 1 d P I -2
O7S O 0.2474(14) 0.3718(12) 0.0450(9) 0.108(9) Uiso 0.50 1 d P . .
O29S O -0.1301(10) 0.2444(8) 0.4966(7) 0.061(6) Uiso 0.50 1 d P . .
O10S O 0.3856(11) 0.2949(9) 0.0766(7) 0.198(9) Uiso 1 1 d . . .
O24S O -0.5400(13) 0.2198(11) 0.1678(9) 0.099(8) Uiso 0.50 1 d P . .
O18S O -0.5307(14) 0.3811(11) 0.1860(9) 0.106(9) Uiso 0.50 1 d P . .
O2B O 0.5177(14) 0.3785(11) 0.4063(10) 0.098(8) Uiso 0.50 1 d P . -3
O35S O -0.042(2) 0.0128(17) 0.4763(14) 0.178(15) Uiso 0.50 1 d P . .
O17S O -0.557(2) 0.4239(18) 0.1277(15) 0.072(13) Uiso 0.25 1 d P . .
O3B O 0.4990(14) 0.3700(11) 0.3667(10) 0.101(9) Uiso 0.50 1 d P . -4
O5A O -0.3818(12) 0.0371(9) 0.0307(7) 0.062(6) Uiso 0.50 1 d P . -2
O32S O -0.1934(10) 0.0426(8) 0.4837(7) 0.060(6) Uiso 0.50 1 d P . .
O36S O 0.0394(13) -0.0040(11) 0.4211(9) 0.097(8) Uiso 0.50 1 d P . .
O4S O 0.0858(5) 0.4637(4) -0.0296(4) 0.070(3) Uiso 1 1 d . . .
O21S O -0.4658(15) 0.4011(13) 0.3340(10) 0.106(9) Uiso 0.50 1 d P . -3
O9S O 0.340(2) 0.3936(15) 0.1572(13) 0.154(13) Uiso 0.50 1 d P J -10
O2A O 0.2036(14) 0.4357(11) 0.4774(9) 0.086(8) Uiso 0.50 1 d P I .
O4A O 0.0896(17) 0.4604(14) 0.4589(11) 0.128(11) Uiso 0.50 1 d P I .
O16S O -0.084(2) 0.0660(19) 0.4368(15) 0.074(13) Uiso 0.25 1 d P . .
N1 N -0.1608(8) 0.1470(5) 0.3584(5) 0.069(4) Uani 1 1 d . A -1
N2 N 0.1648(6) 0.0702(4) 0.2054(3) 0.029(3) Uani 1 1 d . A -1
N3 N -0.0005(5) 0.3566(4) 0.3399(4) 0.030(3) Uani 1 1 d . A -1
N4 N 0.0849(5) 0.2045(5) 0.1741(3) 0.027(3) Uani 1 1 d . A -1
N5 N -0.2613(5) 0.2142(4) 0.2027(4) 0.029(3) Uani 1 1 d . A -1
N6 N 0.0639(5) 0.3105(4) 0.4095(3) 0.023(3) Uani 1 1 d . A -1
N7 N 0.1465(6) 0.3709(5) 0.3605(3) 0.029(3) Uani 1 1 d . A -1
N8 N 0.0248(5) 0.2523(5) 0.3357(3) 0.027(3) Uani 1 1 d . A -1
N10 N 0.0942(5) 0.3165(4) 0.2850(4) 0.029(3) Uani 1 1 d . A -1
N11 N 0.0357(5) 0.1064(4) 0.1525(4) 0.029(3) Uani 1 1 d . A -1
N12 N 0.0798(6) 0.1371(4) 0.2418(4) 0.033(3) Uani 1 1 d . A -1
N13 N -0.2360(5) 0.3163(4) 0.1768(4) 0.031(3) Uani 1 1 d . A -1
N15 N -0.1935(5) 0.2891(4) 0.2584(3) 0.028(3) Uani 1 1 d . A -1
N20 N -0.1765(5) 0.2264(4) 0.1431(3) 0.026(3) Uani 1 1 d . A -1
N21 N 0.1685(6) 0.2705(5) 0.3591(3) 0.036(3) Uani 1 1 d . A -1
N22 N -0.1259(6) 0.2023(4) 0.2299(4) 0.031(3) Uani 1 1 d . A -1
N23 N -0.0965(6) 0.2963(4) 0.1986(3) 0.031(3) Uani 1 1 d . A -1
N25 N 0.0315(6) 0.4418(5) 0.1895(4) 0.045(3) Uani 1 1 d . A -1
N27 N 0.2072(5) 0.1652(4) 0.2205(3) 0.028(3) Uani 1 1 d . A -1
N36 N -0.0854(6) 0.0357(6) 0.2705(4) 0.051(3) Uani 1 1 d . A -1
N37 N 0.1591(6) 0.1333(4) 0.1311(3) 0.028(3) Uani 1 1 d . A -1
N41 N 0.0155(7) 0.3302(5) 0.0791(5) 0.060(4) Uani 1 1 d . A -1
N84 N 0.2116(8) 0.3392(6) 0.1633(4) 0.064(4) Uani 1 1 d . A -1
N108 N 0.0662(8) 0.0916(6) 0.3823(4) 0.073(5) Uani 1 1 d . A -1
C1 C -0.3067(7) 0.3891(6) 0.1990(5) 0.037(4) Uani 1 1 d . A -1
C9 C 0.0760(6) 0.2835(5) 0.4862(4) 0.031(3) Uani 1 1 d . A -1
C14 C 0.2904(8) 0.2307(7) 0.2517(5) 0.048(4) Uani 1 1 d . A -1
C16 C -0.2803(7) 0.1873(5) 0.1636(5) 0.034(4) Uani 1 1 d . A -1
C17 C -0.0341(7) 0.3809(6) 0.3028(5) 0.035(4) Uani 1 1 d . A -1
H17 H -0.0202 0.3717 0.2742 0.042 Uiso 1 1 calc R A -1
C18 C -0.3569(8) 0.1685(6) 0.2329(5) 0.045(4) Uani 1 1 d . A -1
C19 C 0.0410(7) 0.3965(6) 0.1868(5) 0.035(4) Uani 1 1 d . A -1
C24 C -0.1081(6) 0.4328(5) 0.3444(5) 0.035(4) Uani 1 1 d . A -1
C26 C -0.0003(7) 0.2117(6) 0.3252(4) 0.028(3) Uani 1 1 d . A -1
C28 C -0.2675(7) 0.3555(5) 0.2897(5) 0.034(4) Uani 1 1 d . A -1
C29 C -0.0925(7) 0.1776(5) 0.2580(5) 0.028(3) Uani 1 1 d . A -1
C30 C 0.0945(7) 0.2814(6) 0.4430(5) 0.033(4) Uani 1 1 d . A -1
H30 H 0.1313 0.2577 0.4371 0.040 Uiso 1 1 calc R A -1
C31 C -0.0402(9) 0.3085(5) 0.1922(4) 0.033(4) Uani 1 1 d . A -1
C32 C -0.0090(8) 0.0821(6) 0.0777(5) 0.048(4) Uani 1 1 d . A -1
C33 C 0.1362(8) 0.0219(6) 0.1995(4) 0.041(4) Uani 1 1 d . A -1
H33 H 0.0887 0.0177 0.1849 0.050 Uiso 1 1 calc R A -1
C34 C 0.1271(9) 0.1090(5) 0.0534(5) 0.040(4) Uani 1 1 d . A -1
C35 C 0.2561(7) 0.1276(6) 0.2354(4) 0.030(3) Uani 1 1 d . A -1
C38 C -0.0846(7) 0.0751(5) 0.1355(6) 0.040(4) Uani 1 1 d . A -1
C39 C 0.2745(7) 0.0326(6) 0.2406(4) 0.030(3) Uani 1 1 d . A -1
C40 C -0.3394(7) 0.1518(6) 0.1562(5) 0.041(4) Uani 1 1 d . A -1
C42 C 0.0123(7) 0.3434(5) 0.4168(5) 0.032(4) Uani 1 1 d . A -1
C43 C 0.2478(8) -0.0188(6) 0.2344(5) 0.040(4) Uani 1 1 d . A -1
C44 C 0.0384(7) 0.1398(5) 0.2675(5) 0.027(3) Uani 1 1 d . A -1
C45 C -0.3652(9) 0.4531(7) 0.1414(6) 0.000(5) Uiso 0.50 1 d P A -1
H45A H -0.3363 0.4786 0.1269 0.000 Uiso 1 1 calc R A -1
H45B H -0.3806 0.4691 0.1686 0.000 Uiso 1 1 calc R A -1
H45C H -0.4072 0.4432 0.1201 0.000 Uiso 1 1 calc R A -1
C46 C -0.1678(7) 0.2759(5) 0.3005(5) 0.031(3) Uani 1 1 d . A -1
H46 H -0.1311 0.2499 0.3047 0.037 Uiso 1 1 calc R A -1
C47 C -0.0085(6) 0.3505(5) 0.4604(5) 0.031(3) Uani 1 1 d . A -1
C48 C 0.2454(8) 0.1407(6) 0.0788(6) 0.044(4) Uani 1 1 d . A -1
C49 C 0.2234(8) 0.1463(5) 0.1215(5) 0.038(4) Uani 1 1 d . A -1
H49 H 0.2567 0.1605 0.1452 0.046 Uiso 1 1 calc R A -1
C50 C 0.2269(8) 0.3022(7) 0.3750(4) 0.043(4) Uani 1 1 d . A -1
C52 C -0.2425(6) 0.3299(6) 0.2535(5) 0.033(4) Uani 1 1 d . A -1
C53 C 0.3375(8) 0.3689(8) 0.4026(5) 0.055(5) Uani 1 1 d . A -1
H53 H 0.3763 0.3917 0.4129 0.066 Uiso 1 1 calc R A -1
C54 C -0.2334(7) 0.1954(5) 0.1301(5) 0.037(4) Uani 1 1 d . A -1
C55 C -0.4412(8) 0.1057(7) 0.1864(6) 0.076(6) Uani 1 1 d . A -1
H55A H -0.4505 0.0927 0.2162 0.114 Uiso 1 1 calc R A -1
H55B H -0.4305 0.0757 0.1675 0.114 Uiso 1 1 calc R A -1
H55C H -0.4835 0.1245 0.1717 0.114 Uiso 1 1 calc R A -1
C56 C 0.0247(7) 0.3191(6) 0.4957(4) 0.036(4) Uani 1 1 d . A -1
C58 C 0.1545(9) 0.3343(6) 0.1710(4) 0.042(4) Uani 1 1 d . A -1
C59 C 0.1832(9) 0.4620(6) 0.3706(5) 0.044(4) Uani 1 1 d . A -1
C60 C -0.1913(6) 0.2979(5) 0.3393(4) 0.026(3) Uani 1 1 d . A -1
C61 C -0.2013(8) 0.1832(6) 0.0556(5) 0.043(4) Uani 1 1 d . A -1
C62 C -0.0645(7) 0.0767(6) 0.2848(5) 0.033(4) Uani 1 1 d . A -1
C63 C -0.0759(7) 0.4063(6) 0.3835(5) 0.040(4) Uani 1 1 d . A -1
C64 C 0.1312(8) 0.4228(6) 0.3582(4) 0.040(4) Uani 1 1 d . A -1
H64 H 0.0836 0.4335 0.3478 0.048 Uiso 1 1 calc R A -1
C65 C -0.0226(6) 0.3705(5) 0.3791(5) 0.026(3) Uani 1 1 d . A -1
C66 C 0.0718(7) 0.2487(6) 0.1764(4) 0.029(3) Uani 1 1 d . A -1
C67 C -0.0874(7) 0.4184(5) 0.3035(5) 0.034(4) Uani 1 1 d . A -1
C68 C -0.3777(7) 0.1434(6) 0.1925(6) 0.046(4) Uani 1 1 d . A -1
C69 C -0.0636(7) 0.3881(6) 0.4639(5) 0.037(4) Uani 1 1 d . A -1
H69 H -0.0793 0.3936 0.4926 0.044 Uiso 1 1 calc R A -1
C70 C 0.0831(7) 0.3185(5) 0.2460(5) 0.029(3) Uani 1 1 d . A -1
C71 C 0.3223(7) 0.1381(5) 0.2556(5) 0.034(4) Uani 1 1 d . A -1
C72 C -0.2929(7) 0.3754(6) 0.1211(5) 0.043(4) Uani 1 1 d . A -1
C73 C 0.0430(11) 0.0999(8) 0.1098(7) 0.000(5) Uiso 0.50 1 d P A -1
C74 C -0.1582(7) 0.2766(6) 0.3843(5) 0.049(4) Uani 1 1 d . A -1
H74A H -0.1476 0.3059 0.4057 0.073 Uiso 1 1 calc R A -1
H74B H -0.1138 0.2578 0.3805 0.073 Uiso 1 1 calc R A -1
H74C H -0.1915 0.2519 0.3960 0.073 Uiso 1 1 calc R A -1
C75 C -0.3221(7) 0.4054(6) 0.1545(6) 0.047(4) Uani 1 1 d . A -1
C76 C 0.1090(8) 0.1139(5) 0.0977(5) 0.039(4) Uani 1 1 d . A -1
C77 C -0.2476(8) 0.1722(6) 0.0874(5) 0.044(4) Uani 1 1 d . A -1
C78 C 0.0008(7) 0.3235(6) 0.5434(4) 0.042(4) Uani 1 1 d . A -1
H78A H -0.0477 0.3092 0.5426 0.063 Uiso 1 1 calc R A -1
H78B H 0.0013 0.3608 0.5527 0.063 Uiso 1 1 calc R A -1
H78C H 0.0337 0.3032 0.5653 0.063 Uiso 1 1 calc R A -1
C79 C 0.2134(8) 0.3568(6) 0.3750(4) 0.033(4) Uani 1 1 d . A -1
C80 C -0.0269(7) 0.0948(5) 0.1662(5) 0.033(4) Uani 1 1 d . A -1
H80 H -0.0329 0.1000 0.1971 0.040 Uiso 1 1 calc R A -1
C81 C 0.2333(7) 0.0756(6) 0.2272(4) 0.035(4) Uani 1 1 d . A -1
C82 C -0.3009(7) 0.2037(6) 0.2353(5) 0.039(4) Uani 1 1 d . A -1
H82 H -0.2894 0.2224 0.2631 0.047 Uiso 1 1 calc R A -1
C83 C 0.2516(8) 0.4462(7) 0.3873(5) 0.045(4) Uani 1 1 d . A -1
C85 C -0.1122(8) 0.1457(6) 0.3383(5) 0.042(4) Uani 1 1 d . A -1
C86 C 0.1572(8) 0.5175(6) 0.3661(5) 0.055(4) Uani 1 1 d . A -1
H86A H 0.1560 0.5326 0.3964 0.083 Uiso 1 1 calc R A -1
H86B H 0.1090 0.5180 0.3492 0.083 Uiso 1 1 calc R A -1
H86C H 0.1895 0.5384 0.3498 0.083 Uiso 1 1 calc R A -1
C87 C -0.3154(7) 0.3985(6) 0.2795(5) 0.049(4) Uani 1 1 d . A -1
H87 H -0.3356 0.4155 0.3034 0.058 Uiso 1 1 calc R A -1
C88 C -0.2432(7) 0.3368(6) 0.3340(5) 0.039(4) Uani 1 1 d . A -1
C89 C 0.1120(8) 0.2441(6) 0.5221(5) 0.053(4) Uani 1 1 d . A -1
H89A H 0.1339 0.2637 0.5489 0.079 Uiso 1 1 calc R A -1
H89B H 0.1491 0.2240 0.5092 0.079 Uiso 1 1 calc R A -1
H89C H 0.0761 0.2195 0.5310 0.079 Uiso 1 1 calc R A -1
C90 C 0.0266(9) 0.1116(6) 0.3545(6) 0.047(4) Uani 1 1 d . A -1
C91 C -0.2728(7) 0.3597(7) 0.3745(4) 0.054(5) Uani 1 1 d . A -1
H91A H -0.2930 0.3311 0.3912 0.082 Uiso 1 1 calc R A -1
H91B H -0.3104 0.3854 0.3642 0.082 Uiso 1 1 calc R A -1
H91C H -0.2344 0.3774 0.3944 0.082 Uiso 1 1 calc R A -1
C92 C -0.3329(7) 0.4158(6) 0.2363(6) 0.052(4) Uani 1 1 d . A -1
H92 H -0.3629 0.4460 0.2305 0.063 Uiso 1 1 calc R A -1
C93 C 0.3023(7) 0.2240(7) 0.3855(5) 0.040(4) Uani 1 1 d . A -1
C94 C 0.2899(8) -0.0679(6) 0.2489(5) 0.054(4) Uani 1 1 d . A -1
H94A H 0.2814 -0.0779 0.2796 0.080 Uiso 1 1 calc R A -1
H94B H 0.3410 -0.0609 0.2487 0.080 Uiso 1 1 calc R A -1
H94C H 0.2748 -0.0969 0.2278 0.080 Uiso 1 1 calc R A -1
C95 C 0.3425(7) 0.1931(6) 0.2637(4) 0.037(4) Uani 1 1 d . A -1
C96 C -0.1637(7) 0.4757(6) 0.3461(5) 0.048(4) Uani 1 1 d . A -1
H96A H -0.2077 0.4657 0.3267 0.071 Uiso 1 1 calc R A -1
H96B H -0.1456 0.5092 0.3353 0.071 Uiso 1 1 calc R A -1
H96C H -0.1738 0.4800 0.3775 0.071 Uiso 1 1 calc R A -1
C97 C 0.1780(8) -0.0243(5) 0.2155(5) 0.041(4) Uani 1 1 d . A -1
C98 C 0.1778(8) 0.2185(6) 0.3555(4) 0.041(4) Uani 1 1 d . A -1
H98 H 0.1389 0.1967 0.3435 0.049 Uiso 1 1 calc R A -1
C99 C -0.1306(8) 0.2318(5) 0.1135(5) 0.040(4) Uani 1 1 d . A -1
H99 H -0.0882 0.2516 0.1227 0.048 Uiso 1 1 calc R A -1
C100 C 0.3687(8) 0.0948(7) 0.2682(5) 0.059(5) Uani 1 1 d . A -1
H100 H 0.4166 0.1015 0.2811 0.071 Uiso 1 1 calc R A -1
C101 C -0.3029(8) 0.3909(6) 0.0715(5) 0.057(5) Uani 1 1 d . A -1
H10A H -0.3537 0.3971 0.0614 0.086 Uiso 1 1 calc R A -1
H10B H -0.2856 0.3622 0.0535 0.086 Uiso 1 1 calc R A -1
H10C H -0.2758 0.4233 0.0675 0.086 Uiso 1 1 calc R A -1
C102 C 0.0289(7) 0.3281(5) 0.1185(5) 0.035(4) Uani 1 1 d . A -1
C104 C -0.0759(8) 0.0690(6) 0.0910(5) 0.047(4) Uani 1 1 d . A -1
C105 C 0.2500(8) 0.1365(7) 0.3661(6) 0.070(5) Uani 1 1 d . A -1
H10D H 0.2870 0.1268 0.3473 0.106 Uiso 1 1 calc R A -1
H10E H 0.2037 0.1225 0.3523 0.106 Uiso 1 1 calc R A -1
H10F H 0.2620 0.1214 0.3966 0.106 Uiso 1 1 calc R A -1
C106 C -0.1395(9) 0.2108(6) 0.0703(5) 0.047(4) Uani 1 1 d . A -1
C107 C 0.3484(8) 0.3171(8) 0.4018(5) 0.051(4) Uani 1 1 d . A -1
H107 H 0.3953 0.3045 0.4116 0.062 Uiso 1 1 calc R A -1
C109 C -0.3497(8) 0.1272(6) 0.1135(5) 0.049(4) Uani 1 1 d . A -1
H109 H -0.3872 0.1020 0.1074 0.059 Uiso 1 1 calc R A -1
C110 C -0.2642(7) 0.3455(6) 0.2085(4) 0.030(3) Uani 1 1 d . A -1
C111 C 0.0092(10) 0.0757(6) 0.0322(5) 0.057(5) Uani 1 1 d . A -1
H111 H -0.0256 0.0612 0.0095 0.068 Uiso 1 1 calc R A -1
C112 C -0.0938(7) 0.4159(6) 0.4286(5) 0.043(4) Uani 1 1 d . A -1
H112 H -0.1278 0.4426 0.4331 0.052 Uiso 1 1 calc R A -1
C113 C 0.2949(7) 0.2794(7) 0.3873(4) 0.040(4) Uani 1 1 d . A -1
C114 C 0.2251(7) 0.2153(6) 0.2292(4) 0.030(3) Uani 1 1 d . A -1
H114 H 0.1910 0.2420 0.2194 0.036 Uiso 1 1 calc R A -1
C115 C 0.3076(9) 0.4856(7) 0.4049(6) 0.080(6) Uani 1 1 d . A -1
H11A H 0.2974 0.5196 0.3896 0.120 Uiso 1 1 calc R A -1
H11B H 0.3546 0.4728 0.3991 0.120 Uiso 1 1 calc R A -1
H11C H 0.3075 0.4901 0.4377 0.120 Uiso 1 1 calc R A -1
C116 C 0.3455(8) 0.0434(7) 0.2620(5) 0.049(4) Uani 1 1 d . A -1
H116 H 0.3767 0.0149 0.2719 0.059 Uiso 1 1 calc R A -1
C118 C -0.1522(7) 0.0625(7) 0.1570(6) 0.064(5) Uani 1 1 d . A -1
H11D H -0.1942 0.0761 0.1375 0.096 Uiso 1 1 calc R A -1
H11E H -0.1491 0.0793 0.1870 0.096 Uiso 1 1 calc R A -1
H11F H -0.1566 0.0240 0.1603 0.096 Uiso 1 1 calc R A -1
C119 C -0.3077(9) 0.1383(6) 0.0797(5) 0.058(5) Uani 1 1 d . A -1
H119 H -0.3196 0.1226 0.0505 0.070 Uiso 1 1 calc R A -1
C120 C 0.4164(7) 0.2082(7) 0.2855(6) 0.066(5) Uani 1 1 d . A -1
H12A H 0.4454 0.2187 0.2619 0.099 Uiso 1 1 calc R A -1
H12B H 0.4387 0.1778 0.3024 0.099 Uiso 1 1 calc R A -1
H12C H 0.4131 0.2380 0.3064 0.099 Uiso 1 1 calc R A -1
C121 C 0.3044(7) 0.2885(6) 0.2609(5) 0.050(4) Uani 1 1 d . A -1
H12D H 0.2626 0.3092 0.2482 0.075 Uiso 1 1 calc R A -1
H12E H 0.3461 0.2997 0.2467 0.075 Uiso 1 1 calc R A -1
H12F H 0.3138 0.2944 0.2938 0.075 Uiso 1 1 calc R A -1
C122 C 0.1981(10) 0.1224(7) 0.0442(5) 0.057(5) Uani 1 1 d . A -1
C125 C -0.1213(7) 0.4420(6) 0.2589(5) 0.047(4) Uani 1 1 d . A -1
H12G H -0.1109 0.4193 0.2338 0.070 Uiso 1 1 calc R A -1
H12H H -0.1017 0.4775 0.2553 0.070 Uiso 1 1 calc R A -1
H12I H -0.1732 0.4444 0.2589 0.070 Uiso 1 1 calc R A -1
C126 C 0.2667(8) 0.3918(7) 0.3881(5) 0.044(4) Uani 1 1 d . A -1
C128 C 0.3216(8) 0.1531(7) 0.0726(5) 0.067(5) Uani 1 1 d . A -1
H12J H 0.3444 0.1212 0.0621 0.100 Uiso 1 1 calc R A -1
H12K H 0.3477 0.1647 0.1016 0.100 Uiso 1 1 calc R A -1
H12L H 0.3223 0.1813 0.0500 0.100 Uiso 1 1 calc R A -1
C130 C 0.0720(9) 0.0890(6) 0.0207(5) 0.050(4) Uani 1 1 d . A -1
H130 H 0.0805 0.0852 -0.0100 0.060 Uiso 1 1 calc R A -1
C131 C -0.1358(9) 0.0458(7) 0.0586(6) 0.077(6) Uani 1 1 d . A -1
H13A H -0.1796 0.0663 0.0601 0.115 Uiso 1 1 calc R A -1
H13B H -0.1437 0.0088 0.0670 0.115 Uiso 1 1 calc R A -1
H13C H -0.1232 0.0471 0.0276 0.115 Uiso 1 1 calc R A -1
C132 C 0.2457(9) 0.1957(6) 0.3694(5) 0.046(4) Uani 1 1 d . A -1
C133 C 0.2186(9) 0.1161(7) -0.0025(5) 0.066(5) Uani 1 1 d . A -1
H13D H 0.2273 0.1511 -0.0150 0.099 Uiso 1 1 calc R A -1
H13E H 0.1797 0.0984 -0.0220 0.099 Uiso 1 1 calc R A -1
H13F H 0.2621 0.0946 -0.0010 0.099 Uiso 1 1 calc R A -1
C134 C -0.3936(8) 0.1593(7) 0.2739(5) 0.065(5) Uani 1 1 d . A -1
H13G H -0.4453 0.1640 0.2658 0.098 Uiso 1 1 calc R A -1
H13H H -0.3758 0.1847 0.2977 0.098 Uiso 1 1 calc R A -1
H13I H -0.3838 0.1231 0.2851 0.098 Uiso 1 1 calc R A -1
C135 C -0.2165(10) 0.1652(7) 0.0073(5) 0.077(6) Uani 1 1 d . A -1
H13J H -0.2327 0.1955 -0.0121 0.115 Uiso 1 1 calc R A -1
H13K H -0.2539 0.1380 0.0047 0.115 Uiso 1 1 calc R A -1
H13L H -0.1729 0.1504 -0.0024 0.115 Uiso 1 1 calc R A -1
C136 C 0.3709(8) 0.1995(7) 0.4021(5) 0.066(5) Uani 1 1 d . A -1
H13M H 0.3888 0.1803 0.3771 0.098 Uiso 1 1 calc R A -1
H13N H 0.3646 0.1746 0.4266 0.098 Uiso 1 1 calc R A -1
H13O H 0.4053 0.2270 0.4135 0.098 Uiso 1 1 calc R A -1
C138 C 0.1399(7) -0.0783(5) 0.2087(5) 0.050(4) Uani 1 1 d . A -1
H13P H 0.1685 -0.1023 0.1923 0.075 Uiso 1 1 calc R A -1
H13Q H 0.0927 -0.0733 0.1910 0.075 Uiso 1 1 calc R A -1
H13R H 0.1342 -0.0936 0.2383 0.075 Uiso 1 1 calc R A -1
C140 C -0.2518(7) 0.3314(6) 0.1343(5) 0.041(4) Uani 1 1 d . A -1
H140 H -0.2340 0.3108 0.1115 0.049 Uiso 1 1 calc R A -1
C142 C -0.0806(9) 0.2209(7) 0.0401(5) 0.066(5) Uani 1 1 d . A -1
H14A H -0.1024 0.2329 0.0100 0.099 Uiso 1 1 calc R A -1
H14B H -0.0540 0.1880 0.0369 0.099 Uiso 1 1 calc R A -1
H14C H -0.0479 0.2483 0.0540 0.099 Uiso 1 1 calc R A -1

loop_
_atom_site_aniso_label
_atom_site_aniso_U_11
_atom_site_aniso_U_22
_atom_site_aniso_U_33
_atom_site_aniso_U_23
_atom_site_aniso_U_13
_atom_site_aniso_U_12
Co1 0.0300(11) 0.0267(12) 0.0280(11) -0.0017(9) 0.0025(8) -0.0005(8)
Co2 0.0272(11) 0.0263(12) 0.0313(11) -0.0018(9) 0.0028(8) 0.0006(8)
Co3 0.0275(11) 0.0217(12) 0.0305(11) 0.0000(8) 0.0049(8) 0.0028(8)
Fe4 0.0314(12) 0.0251(13) 0.0315(12) 0.0014(9) 0.0049(9) -0.0018(9)
Fe5 0.0290(12) 0.0220(12) 0.0333(12) 0.0016(9) 0.0016(9) -0.0003(9)
N1 0.091(11) 0.046(10) 0.078(11) -0.012(8) 0.042(9) -0.017(8)
N2 0.035(8) 0.017(7) 0.037(7) 0.000(5) 0.016(6) 0.002(6)
N3 0.032(7) 0.031(7) 0.023(7) 0.005(6) -0.004(6) -0.003(5)
N4 0.023(6) 0.016(7) 0.039(7) 0.003(6) -0.005(5) -0.010(5)
N5 0.033(7) 0.028(7) 0.027(7) 0.008(6) 0.005(6) 0.002(5)
N6 0.028(7) 0.028(7) 0.013(6) 0.002(6) 0.003(5) 0.003(6)
N7 0.036(8) 0.030(9) 0.022(6) 0.001(5) 0.011(5) -0.008(6)
N8 0.028(7) 0.024(8) 0.028(7) -0.001(6) 0.005(5) 0.006(6)
N10 0.028(7) 0.025(7) 0.033(8) 0.005(6) 0.006(6) -0.001(5)
N11 0.019(6) 0.012(6) 0.055(8) 0.001(5) 0.007(6) -0.003(5)
N12 0.030(7) 0.032(8) 0.039(7) -0.008(6) 0.009(6) 0.006(6)
N13 0.020(6) 0.041(8) 0.032(7) 0.002(7) 0.001(6) 0.004(5)
N15 0.033(7) 0.028(7) 0.021(7) 0.000(5) 0.000(5) 0.007(6)
N20 0.026(6) 0.035(8) 0.019(6) -0.006(5) 0.005(5) -0.004(6)
N21 0.039(8) 0.036(9) 0.034(7) 0.002(6) 0.012(6) -0.001(7)
N22 0.026(7) 0.015(7) 0.052(8) 0.005(6) 0.003(6) 0.001(5)
N23 0.030(7) 0.029(8) 0.036(7) 0.003(6) 0.011(6) 0.006(6)
N25 0.044(8) 0.027(9) 0.062(9) 0.008(7) 0.000(6) 0.005(6)
N27 0.022(7) 0.022(8) 0.039(7) -0.003(6) 0.004(5) 0.004(6)
N36 0.064(9) 0.049(10) 0.045(8) 0.005(7) 0.021(7) -0.008(8)
N37 0.036(7) 0.022(7) 0.026(7) 0.011(5) 0.008(6) 0.017(6)
N41 0.082(10) 0.053(10) 0.039(9) 0.020(7) -0.009(8) 0.001(7)
N84 0.056(10) 0.079(11) 0.059(10) -0.015(8) 0.020(8) -0.024(8)
N108 0.099(12) 0.077(12) 0.036(9) 0.018(8) -0.013(8) 0.023(9)
C1 0.039(9) 0.041(11) 0.029(10) -0.008(8) -0.002(7) 0.009(8)
C9 0.028(8) 0.027(9) 0.035(9) -0.005(7) -0.003(7) 0.007(7)
C14 0.034(10) 0.058(13) 0.050(10) 0.006(9) -0.004(8) -0.001(9)
C16 0.043(10) 0.028(9) 0.026(9) -0.003(7) -0.008(8) 0.006(8)
C17 0.034(9) 0.040(10) 0.032(10) -0.016(8) 0.010(7) -0.015(8)
C18 0.042(10) 0.031(10) 0.063(12) -0.004(9) 0.008(9) -0.015(8)
C19 0.029(9) 0.030(11) 0.045(10) 0.007(8) 0.005(7) 0.001(7)
C24 0.023(8) 0.027(9) 0.056(11) -0.008(8) 0.012(8) 0.004(7)
C26 0.029(8) 0.023(9) 0.032(9) 0.001(7) 0.007(6) 0.010(7)
C28 0.028(8) 0.034(10) 0.039(10) -0.009(8) 0.003(7) 0.005(7)
C29 0.030(9) 0.016(9) 0.042(9) -0.013(7) 0.023(7) -0.003(7)
C30 0.030(8) 0.037(10) 0.035(10) -0.010(8) 0.017(7) 0.003(7)
C31 0.054(11) 0.013(8) 0.029(9) 0.002(6) 0.002(8) 0.003(7)
C32 0.058(11) 0.030(10) 0.059(12) 0.004(8) 0.021(9) 0.015(8)
C33 0.047(10) 0.043(12) 0.032(9) 0.001(8) 0.002(7) 0.013(9)
C34 0.064(12) 0.023(9) 0.031(10) -0.004(7) -0.004(9) 0.015(8)
C35 0.013(9) 0.039(11) 0.037(9) -0.002(7) 0.007(7) 0.003(8)
C38 0.023(9) 0.017(9) 0.073(13) -0.001(8) -0.017(8) -0.008(7)
C39 0.027(9) 0.025(10) 0.038(9) -0.001(7) 0.001(7) 0.004(8)
C40 0.030(9) 0.035(10) 0.055(11) -0.010(8) -0.005(8) -0.003(8)
C42 0.028(8) 0.018(9) 0.053(11) -0.023(8) 0.011(8) -0.005(7)
C43 0.035(10) 0.045(12) 0.038(9) 0.007(8) 0.005(7) 0.016(8)
C44 0.023(8) 0.016(8) 0.037(9) -0.005(7) -0.014(7) 0.002(6)
C46 0.036(8) 0.022(9) 0.035(10) -0.013(7) 0.009(7) 0.000(7)
C47 0.016(8) 0.032(9) 0.046(10) 0.009(8) 0.005(7) 0.000(7)
C48 0.064(11) 0.029(10) 0.044(11) -0.001(8) 0.031(10) -0.001(8)
C49 0.044(10) 0.019(9) 0.054(11) 0.006(7) 0.014(8) 0.002(7)
C50 0.037(10) 0.066(14) 0.027(9) 0.008(8) 0.010(7) -0.020(10)
C52 0.018(8) 0.039(10) 0.039(10) -0.011(8) -0.002(7) -0.007(7)
C53 0.041(12) 0.088(16) 0.038(10) -0.010(10) 0.010(8) -0.026(11)
C54 0.039(10) 0.026(9) 0.046(11) 0.003(8) 0.004(8) -0.004(8)
C55 0.055(11) 0.080(15) 0.097(15) -0.024(11) 0.022(10) -0.024(10)
C56 0.037(9) 0.038(10) 0.035(9) -0.012(8) 0.009(7) -0.011(8)
C58 0.068(12) 0.039(10) 0.019(8) 0.000(7) 0.005(8) 0.003(9)
C59 0.059(12) 0.033(11) 0.041(10) -0.002(8) 0.013(8) -0.024(9)
C60 0.026(8) 0.027(9) 0.025(9) 0.002(7) 0.000(6) -0.013(7)
C61 0.064(11) 0.031(10) 0.036(10) 0.006(8) 0.013(9) 0.004(8)
C62 0.027(8) 0.033(10) 0.039(9) 0.002(8) 0.002(7) -0.010(7)
C63 0.040(9) 0.038(10) 0.040(11) 0.001(8) 0.002(8) -0.006(8)
C64 0.049(10) 0.044(12) 0.029(9) 0.002(8) 0.013(7) 0.000(9)
C65 0.019(8) 0.027(9) 0.026(9) 0.007(7) -0.015(7) -0.001(7)
C66 0.033(9) 0.039(11) 0.013(7) 0.004(7) -0.004(6) -0.011(8)
C67 0.032(9) 0.022(9) 0.049(10) -0.004(8) 0.010(8) -0.001(7)
C68 0.025(9) 0.036(10) 0.076(12) -0.002(9) 0.005(9) -0.019(7)
C69 0.037(9) 0.049(11) 0.026(9) -0.010(8) 0.012(7) -0.002(8)
C70 0.034(9) 0.014(8) 0.039(10) 0.008(7) 0.001(7) 0.001(6)
C71 0.022(9) 0.023(10) 0.058(10) 0.009(8) 0.010(7) 0.005(8)
C72 0.045(9) 0.044(11) 0.037(10) 0.008(8) -0.008(7) 0.017(8)
C74 0.056(10) 0.053(11) 0.038(10) 0.001(8) 0.003(8) -0.004(8)
C75 0.030(9) 0.039(10) 0.064(12) -0.011(9) -0.015(8) 0.004(7)
C76 0.074(11) 0.020(9) 0.018(9) -0.002(7) -0.011(8) 0.023(8)
C77 0.068(11) 0.026(10) 0.037(10) -0.005(8) 0.001(9) 0.004(9)
C78 0.033(9) 0.045(10) 0.044(10) 0.000(8) -0.006(7) 0.011(7)
C79 0.032(10) 0.035(11) 0.031(9) 0.006(7) 0.007(7) -0.015(9)
C80 0.043(10) 0.010(8) 0.046(9) 0.001(7) 0.001(8) 0.002(7)
C81 0.031(10) 0.042(12) 0.034(9) -0.001(8) 0.010(7) 0.006(9)
C82 0.042(9) 0.036(10) 0.039(10) -0.011(8) 0.003(8) -0.003(8)
C83 0.047(11) 0.055(13) 0.037(10) -0.013(8) 0.023(8) -0.027(9)
C85 0.047(10) 0.050(11) 0.033(9) -0.006(8) 0.018(8) -0.008(8)
C86 0.080(12) 0.034(11) 0.056(11) -0.003(8) 0.022(9) -0.025(9)
C87 0.034(9) 0.060(12) 0.052(12) -0.011(9) 0.004(8) 0.021(8)
C88 0.042(9) 0.031(10) 0.046(11) -0.009(8) 0.008(8) 0.000(8)
C89 0.064(11) 0.051(11) 0.042(10) -0.008(8) 0.008(8) -0.001(9)
C90 0.065(11) 0.026(10) 0.055(11) 0.004(8) 0.023(9) 0.000(8)
C91 0.053(10) 0.084(13) 0.030(9) -0.010(9) 0.018(8) 0.020(9)
C92 0.049(10) 0.044(11) 0.060(12) -0.005(9) -0.010(9) 0.030(8)
C93 0.021(9) 0.058(13) 0.040(9) 0.004(8) 0.003(7) 0.012(9)
C94 0.066(11) 0.034(10) 0.057(11) 0.009(8) -0.005(8) 0.021(8)
C95 0.031(9) 0.048(11) 0.030(9) 0.007(8) 0.001(7) -0.016(8)
C96 0.039(9) 0.060(12) 0.042(10) 0.000(8) -0.001(7) -0.004(8)
C97 0.064(12) 0.027(10) 0.035(9) 0.001(7) 0.023(8) 0.010(9)
C98 0.051(10) 0.039(11) 0.035(9) 0.001(8) 0.015(7) 0.024(8)
C99 0.047(10) 0.033(10) 0.038(10) -0.001(8) 0.005(8) -0.005(7)
C100 0.037(10) 0.068(14) 0.072(12) 0.003(10) 0.003(8) -0.004(10)
C101 0.076(12) 0.055(12) 0.038(10) 0.011(8) 0.000(8) 0.047(9)
C102 0.038(9) 0.018(9) 0.049(11) 0.015(8) 0.005(8) 0.002(6)
C104 0.061(12) 0.049(11) 0.024(9) -0.011(8) -0.021(9) 0.013(9)
C105 0.063(11) 0.061(14) 0.092(14) -0.003(10) 0.030(10) 0.034(10)
C106 0.074(12) 0.030(10) 0.037(10) -0.011(8) 0.011(9) -0.006(9)
C107 0.022(9) 0.079(15) 0.052(11) 0.003(10) 0.000(7) -0.010(10)
C109 0.038(10) 0.049(11) 0.054(11) 0.000(9) -0.017(9) -0.015(8)
C110 0.029(8) 0.035(10) 0.023(9) -0.007(7) -0.010(7) 0.006(7)
C111 0.084(14) 0.047(12) 0.034(11) -0.015(8) -0.008(10) 0.014(10)
C112 0.030(9) 0.056(11) 0.045(11) -0.009(9) 0.008(8) 0.006(8)
C113 0.021(9) 0.063(13) 0.037(9) 0.011(8) 0.013(7) 0.012(9)
C114 0.024(9) 0.033(10) 0.032(9) -0.003(7) -0.005(7) 0.006(7)
C115 0.071(12) 0.095(16) 0.079(13) -0.047(12) 0.029(10) -0.050(11)
C116 0.039(10) 0.053(13) 0.053(11) 0.011(9) -0.001(8) 0.015(9)
C118 0.041(10) 0.065(13) 0.079(13) -0.005(10) -0.014(9) -0.005(9)
C119 0.081(13) 0.041(11) 0.044(11) -0.009(9) -0.021(10) -0.020(10)
C120 0.041(10) 0.071(13) 0.079(13) 0.023(10) -0.016(9) -0.016(9)
C121 0.050(10) 0.041(11) 0.052(10) 0.013(8) -0.021(8) -0.014(8)
C122 0.085(14) 0.055(12) 0.039(11) 0.017(9) 0.035(11) 0.030(10)
C125 0.048(10) 0.036(10) 0.053(10) 0.015(8) -0.002(8) 0.017(8)
C126 0.049(12) 0.052(13) 0.034(9) -0.010(8) 0.016(8) -0.030(10)
C128 0.073(12) 0.066(13) 0.074(12) 0.002(10) 0.058(10) -0.009(10)
C130 0.069(12) 0.049(11) 0.032(10) 0.008(8) 0.011(10) 0.013(9)
C131 0.075(13) 0.087(15) 0.066(13) -0.020(11) -0.002(10) -0.019(11)
C132 0.059(12) 0.040(11) 0.041(10) 0.014(8) 0.017(9) 0.013(10)
C133 0.078(12) 0.080(14) 0.046(11) 0.022(9) 0.029(9) 0.009(10)
C134 0.065(11) 0.061(12) 0.079(13) -0.006(10) 0.041(10) -0.013(9)
C135 0.130(16) 0.061(13) 0.037(11) -0.018(9) 0.009(10) -0.027(11)
C136 0.057(11) 0.087(15) 0.054(11) 0.009(10) 0.010(9) 0.025(10)
C138 0.056(10) 0.023(10) 0.068(11) -0.016(8) 0.003(8) -0.004(8)
C140 0.033(9) 0.034(10) 0.053(12) -0.003(8) -0.001(8) 0.007(7)
C142 0.100(13) 0.062(13) 0.042(10) -0.023(9) 0.036(10) -0.001(10)

loop_
_atom_type_symbol
_atom_type_description
_atom_type_scat_dispersion_real
_atom_type_scat_dispersion_imag
_atom_type_scat_source
C C 0.0033 0.0016 'International Tables Vol C Tables 4.2.6.8 and 6.1.1.4'
H H 0.0000 0.0000 'International Tables Vol C Tables 4.2.6.8 and 6.1.1.4'
N N 0.0061 0.0033 'International Tables Vol C Tables 4.2.6.8 and 6.1.1.4'
O O 0.0106 0.0060 'International Tables Vol C Tables 4.2.6.8 and 6.1.1.4'
Cl Cl 0.1484 0.1585 'International Tables Vol C Tables 4.2.6.8 and 6.1.1.4'
Fe Fe 0.3463 0.8444 'International Tables Vol C Tables 4.2.6.8 and 6.1.1.4'
Co Co 0.3494 0.9721 'International Tables Vol C Tables 4.2.6.8 and 6.1.1.4'
Na Na 0.0362 0.0249 'International Tables Vol C Tables 4.2.6.8 and 6.1.1.4'

loop_
_geom_angle_atom_site_label_1
_geom_angle_atom_site_label_2
_geom_angle_atom_site_label_3
_geom_angle
_geom_angle_site_symmetry_1
_geom_angle_site_symmetry_3
N8 Co1 N10 91.3(4) . .
N8 Co1 N3 90.8(4) . .
N10 Co1 N3 93.6(5) . .
N8 Co1 N21 93.1(5) . .
N10 Co1 N21 90.7(4) . .
N3 Co1 N21 174.2(5) . .
N8 Co1 N7 176.0(5) . .
N10 Co1 N7 90.3(4) . .
N3 Co1 N7 92.8(5) . .
N21 Co1 N7 83.2(5) . .
N8 Co1 N6 89.1(4) . .
N10 Co1 N6 176.0(5) . .
N3 Co1 N6 82.4(5) . .
N21 Co1 N6 93.3(4) . .
N7 Co1 N6 89.6(4) . .
N23 Co2 N22 90.3(5) . .
N23 Co2 N5 175.9(5) . .
N22 Co2 N5 87.4(4) . .
N23 Co2 N15 92.4(4) . .
N22 Co2 N15 92.6(5) . .
N5 Co2 N15 91.1(5) . .
N23 Co2 N13 90.3(5) . .
N22 Co2 N13 175.9(5) . .
N5 Co2 N13 92.2(4) . .
N15 Co2 N13 83.3(5) . .
N23 Co2 N20 92.6(5) . .
N22 Co2 N20 91.3(5) . .
N5 Co2 N20 84.1(5) . .
N15 Co2 N20 173.7(4) . .
N13 Co2 N20 92.7(5) . .
N12 Co3 N4 90.9(5) . .
N12 Co3 N2 89.6(4) . .
N4 Co3 N2 174.7(5) . .
N12 Co3 N27 89.6(5) . .
N4 Co3 N27 91.7(5) . .
N2 Co3 N27 83.1(5) . .
N12 Co3 N37 176.7(5) . .
N4 Co3 N37 90.5(4) . .
N2 Co3 N37 89.3(4) . .
N27 Co3 N37 93.3(5) . .
N12 Co3 N11 94.0(5) . .
N4 Co3 N11 89.6(4) . .
N2 Co3 N11 95.6(5) . .
N27 Co3 N11 176.1(4) . .
N37 Co3 N11 83.0(5) . .
C62 Fe4 C85 88.2(6) . .
C62 Fe4 C29 92.4(6) . .
C85 Fe4 C29 87.5(6) . .
C62 Fe4 C44 88.3(5) . .
C85 Fe4 C44 174.6(6) . .
C29 Fe4 C44 88.4(5) . .
C62 Fe4 C26 177.6(5) . .
C85 Fe4 C26 94.2(6) . .
C29 Fe4 C26 87.7(5) . .
C44 Fe4 C26 89.3(5) . .
C62 Fe4 C90 89.7(6) . .
C85 Fe4 C90 92.9(6) . .
C29 Fe4 C90 177.8(6) . .
C44 Fe4 C90 91.3(6) . .
C26 Fe4 C90 90.1(6) . .
C19 Fe5 C70 90.6(6) . .
C19 Fe5 C102 88.8(6) . .
C70 Fe5 C102 179.2(6) . .
C19 Fe5 C66 178.8(6) . .
C70 Fe5 C66 90.6(5) . .
C102 Fe5 C66 90.0(5) . .
C19 Fe5 C31 90.9(5) . .
C70 Fe5 C31 88.2(5) . .
C102 Fe5 C31 91.3(5) . .
C66 Fe5 C31 89.1(5) . .
C19 Fe5 C58 91.6(6) . .
C70 Fe5 C58 92.9(5) . .
C102 Fe5 C58 87.7(5) . .
C66 Fe5 C58 88.3(6) . .
C31 Fe5 C58 177.2(6) . .
O2B Cl1B O6B 152.2(18) 2_545 2_445
O2B Cl1B O4B 84.0(16) 2_545 .
O6B Cl1B O4B 121.3(18) 2_445 .
O2B Cl1B O5B 112.5(14) 2_545 .
O6B Cl1B O5B 88.6(15) 2_445 .
O4B Cl1B O5B 34.8(11) . .
O2B Cl1B O7B 95.4(14) 2_545 2_445
O6B Cl1B O7B 90.0(14) 2_445 2_445
O4B Cl1B O7B 102.9(13) . 2_445
O5B Cl1B O7B 117.6(11) . 2_445
O2B Cl1B O3B 50.5(14) 2_545 2_545
O6B Cl1B O3B 106.4(17) 2_445 2_545
O4B Cl1B O3B 107.5(15) . 2_545
O5B Cl1B O3B 110.1(13) . 2_545
O7B Cl1B O3B 129.7(14) 2_445 2_545
O2B Cl1B O21S 106.5(18) 2_545 2_445
O6B Cl1B O21S 47.4(14) 2_445 2_445
O4B Cl1B O21S 139.0(15) . 2_445
O5B Cl1B O21S 108.8(14) . 2_445
O7B Cl1B O21S 115.0(13) 2_445 2_445
O3B Cl1B O21S 59.3(15) 2_545 2_445
O3A Cl1A O50S 127.2(13) . 3_566
O3A Cl1A O5A 98.3(14) . 4_666
O50S Cl1A O5A 116.4(11) 3_566 4_666
O3A Cl1A O4A 48.7(14) . .
O50S Cl1A O4A 87.0(15) 3_566 .
O5A Cl1A O4A 96.5(15) 4_666 .
O3A Cl1A O7A 127.5(15) . 4_666
O50S Cl1A O7A 104.8(13) 3_566 4_666
O5A Cl1A O7A 44.9(10) 4_666 4_666
O4A Cl1A O7A 141.0(16) . 4_666
O3A Cl1A O2A 58.0(14) . .
O50S Cl1A O2A 121.7(13) 3_566 .
O5A Cl1A O2A 119.7(14) 4_666 .
O4A Cl1A O2A 101.3(17) . .
O7A Cl1A O2A 103.3(15) 4_666 .
O3A Cl1A O6A 98.2(15) . .
O50S Cl1A O6A 92.7(13) 3_566 .
O5A Cl1A O6A 125.6(14) 4_666 .
O4A Cl1A O6A 132.0(17) . .
O7A Cl1A O6A 85.2(15) 4_666 .
O2A Cl1A O6A 40.8(12) . .
O5A O7A Cl1A 65.8(17) . 4_565
O2A O6A Cl1A 68(2) . .
O4A O3A O2A 122(3) . .
O4A O3A Cl1A 67(2) . .
O2A O3A Cl1A 63.4(16) . .
O7A O5A Cl1A 69.3(17) . 4_565
O6A O2A O3A 128(3) . .
O6A O2A Cl1A 71(2) . .
O3A O2A Cl1A 58.6(15) . .
O3A O4A Cl1A 64(2) . .
C33 N2 C81 119.4(12) . .
C33 N2 Co3 127.6(10) . .
C81 N2 Co3 112.9(9) . .
C65 N3 C17 115.3(11) . .
C65 N3 Co1 114.1(9) . .
C17 N3 Co1 130.1(9) . .
C66 N4 Co3 162.2(11) . .
C82 N5 C16 114.6(11) . .
C82 N5 Co2 131.7(10) . .
C16 N5 Co2 113.6(9) . .
C30 N6 C42 119.4(11) . .
C30 N6 Co1 128.7(9) . .
C42 N6 Co1 111.9(9) . .
C79 N7 C64 117.7(12) . .
C79 N7 Co1 114.2(10) . .
C64 N7 Co1 128.1(10) . .
C26 N8 Co1 167.3(10) . .
C70 N10 Co1 162.6(10) . .
C73 N11 C80 118.8(13) . .
C73 N11 Co3 113.3(11) . .
C80 N11 Co3 127.8(9) . .
C44 N12 Co3 162.1(10) . .
C140 N13 C110 116.6(12) . .
C140 N13 Co2 129.7(10) . .
C110 N13 Co2 113.7(9) . .
C46 N15 C52 116.4(11) . .
C46 N15 Co2 130.7(9) . .
C52 N15 Co2 112.8(8) . .
C99 N20 C54 115.9(11) . .
C99 N20 Co2 131.5(9) . .
C54 N20 Co2 112.6(9) . .
C98 N21 C50 119.0(13) . .
C98 N21 Co1 129.4(10) . .
C50 N21 Co1 111.6(10) . .
C29 N22 Co2 160.2(11) . .
C31 N23 Co2 162.9(11) . .
C114 N27 C35 117.3(11) . .
C114 N27 Co3 129.0(9) . .
C35 N27 Co3 113.6(9) . .
C49 N37 C76 119.8(12) . .
C49 N37 Co3 129.8(10) . .
C76 N37 Co3 110.4(9) . .
C110 C1 C75 118.8(13) . .
C110 C1 C92 118.0(13) . .
C75 C1 C92 123.2(14) . .
C56 C9 C30 119.1(12) . .
C56 C9 C89 122.4(12) . .
C30 C9 C89 118.4(12) . .
C114 C14 C95 119.5(15) . .
C114 C14 C121 119.2(13) . .
C95 C14 C121 121.2(13) . .
N5 C16 C40 124.2(13) . .
N5 C16 C54 114.1(12) . .
C40 C16 C54 121.7(13) . .
N3 C17 C67 124.5(12) . .
C68 C18 C82 118.4(13) . .
C68 C18 C134 122.1(13) . .
C82 C18 C134 119.5(14) . .
N25 C19 Fe5 179.8(14) . .
C67 C24 C63 117.6(12) . .
C67 C24 C96 119.9(13) . .
C63 C24 C96 122.5(13) . .
N8 C26 Fe4 175.0(11) . .
C52 C28 C88 117.7(13) . .
C52 C28 C87 117.4(13) . .
C88 C28 C87 124.8(13) . .
N22 C29 Fe4 174.6(12) . .
N6 C30 C9 123.2(12) . .
N23 C31 Fe5 175.3(12) . .
C73 C32 C104 118.3(15) . .
C73 C32 C111 117.2(16) . .
C104 C32 C111 124.4(15) . .
N2 C33 C97 119.8(13) . .
C76 C34 C130 115.2(14) . .
C76 C34 C122 120.0(14) . .
C130 C34 C122 124.8(15) . .
C71 C35 N27 124.1(13) . .
C71 C35 C81 120.9(13) . .
N27 C35 C81 114.9(12) . .
C104 C38 C80 118.9(13) . .
C104 C38 C118 126.3(13) . .
C80 C38 C118 114.7(14) . .
C81 C39 C43 121.3(13) . .
C81 C39 C116 116.3(14) . .
C43 C39 C116 122.4(13) . .
C68 C40 C109 127.6(14) . .
C68 C40 C16 116.8(13) . .
C109 C40 C16 115.5(14) . .
N6 C42 C65 117.1(12) . .
N6 C42 C47 122.0(13) . .
C65 C42 C47 120.8(13) . .
C97 C43 C39 117.4(13) . .
C97 C43 C94 118.5(14) . .
C39 C43 C94 124.1(13) . .
N12 C44 Fe4 175.8(11) . .
N15 C46 C60 124.1(12) . .
C56 C47 C42 117.7(12) . .
C56 C47 C69 125.8(13) . .
C42 C47 C69 116.4(13) . .
C122 C48 C49 118.8(14) . .
C122 C48 C128 121.6(14) . .
C49 C48 C128 119.5(15) . .
N37 C49 C48 124.2(14) . .
N21 C50 C79 115.4(13) . .
N21 C50 C113 120.5(15) . .
C79 C50 C113 124.0(14) . .
N15 C52 C28 123.8(13) . .
N15 C52 C110 114.6(12) . .
C28 C52 C110 121.5(13) . .
C107 C53 C126 121.4(15) . .
N20 C54 C77 124.1(13) . .
N20 C54 C16 115.2(13) . .
C77 C54 C16 120.7(13) . .
C9 C56 C47 118.4(12) . .
C9 C56 C78 122.1(13) . .
C47 C56 C78 119.5(12) . .
N84 C58 Fe5 177.3(14) . .
C83 C59 C64 118.5(15) . .
C83 C59 C86 126.1(14) . .
C64 C59 C86 115.4(15) . .
C88 C60 C46 119.0(12) . .
C88 C60 C74 124.2(12) . .
C46 C60 C74 116.8(12) . .
C106 C61 C77 117.8(13) . .
C106 C61 C135 120.2(14) . .
C77 C61 C135 122.0(15) . .
N36 C62 Fe4 177.3(14) . .
C65 C63 C24 118.4(13) . .
C65 C63 C112 117.7(13) . .
C24 C63 C112 123.9(14) . .
N7 C64 C59 122.4(14) . .
N3 C65 C63 125.1(12) . .
N3 C65 C42 113.6(12) . .
C63 C65 C42 121.2(13) . .
N4 C66 Fe5 176.1(12) . .
C24 C67 C17 119.0(13) . .
C24 C67 C125 122.2(13) . .
C17 C67 C125 118.8(13) . .
C18 C68 C40 119.4(12) . .
C18 C68 C55 121.7(14) . .
C40 C68 C55 118.9(14) . .
C112 C69 C47 122.6(13) . .
N10 C70 Fe5 175.2(11) . .
C35 C71 C100 118.1(14) . .
C35 C71 C95 118.3(12) . .
C100 C71 C95 123.6(14) . .
C140 C72 C75 119.1(13) . .
C140 C72 C101 118.6(13) . .
C75 C72 C101 122.3(13) . .
N11 C73 C32 124.6(17) . .
N11 C73 C76 115.8(17) . .
C32 C73 C76 119.6(18) . .
C1 C75 C72 117.4(13) . .
C1 C75 C45 122.4(15) . .
C72 C75 C45 120.2(15) . .
N37 C76 C73 117.4(14) . .
N37 C76 C34 118.8(14) . .
C73 C76 C34 123.8(15) . .
C54 C77 C61 118.0(14) . .
C54 C77 C119 117.3(14) . .
C61 C77 C119 124.7(15) . .
N7 C79 C126 123.9(15) . .
N7 C79 C50 115.2(12) . .
C126 C79 C50 120.8(15) . .
N11 C80 C38 121.3(13) . .
C39 C81 N2 121.5(14) . .
C39 C81 C35 123.2(14) . .
N2 C81 C35 115.2(13) . .
N5 C82 C18 126.5(13) . .
C59 C83 C126 117.9(13) . .
C59 C83 C115 121.2(16) . .
C126 C83 C115 120.9(16) . .
N1 C85 Fe4 179.6(16) . .
C92 C87 C28 121.1(13) . .
C60 C88 C28 118.6(12) . .
C60 C88 C91 121.0(13) . .
C28 C88 C91 120.4(13) . .
N108 C90 Fe4 175.9(14) . .
C87 C92 C1 120.9(14) . .
C132 C93 C113 118.1(13) . .
C132 C93 C136 122.1(16) . .
C113 C93 C136 119.8(15) . .
C14 C95 C71 116.9(12) . .
C14 C95 C120 121.6(14) . .
C71 C95 C120 121.4(13) . .
C43 C97 C33 120.4(14) . .
C43 C97 C138 123.4(13) . .
C33 C97 C138 116.2(14) . .
N21 C98 C132 120.1(14) . .
N20 C99 C106 124.8(13) . .
C116 C100 C71 121.2(14) . .
N41 C102 Fe5 176.4(13) . .
C38 C104 C32 118.0(13) . .
C38 C104 C131 119.3(15) . .
C32 C104 C131 122.6(14) . .
C61 C106 C99 118.8(13) . .
C61 C106 C142 123.1(13) . .
C99 C106 C142 118.1(14) . .
C53 C107 C113 124.3(15) . .
C119 C109 C40 122.8(14) . .
N13 C110 C1 124.5(12) . .
N13 C110 C52 114.6(12) . .
C1 C110 C52 120.7(13) . .
C130 C111 C32 122.9(15) . .
C69 C112 C63 121.0(14) . .
C93 C113 C50 119.1(14) . .
C93 C113 C107 127.6(14) . .
C50 C113 C107 113.3(15) . .
N27 C114 C14 123.5(13) . .
C100 C116 C39 120.1(14) . .
C109 C119 C77 121.7(14) . .
C48 C122 C34 118.4(13) . .
C48 C122 C133 121.1(16) . .
C34 C122 C133 120.5(17) . .
C79 C126 C83 119.4(15) . .
C79 C126 C53 116.2(16) . .
C83 C126 C53 124.4(15) . .
C111 C130 C34 121.2(15) . .
C93 C132 C98 122.9(15) . .
C93 C132 C105 120.9(15) . .
C98 C132 C105 116.2(15) . .
N13 C140 C72 123.6(13) . .

loop_
_geom_bond_atom_site_label_1
_geom_bond_atom_site_label_2
_geom_bond_distance
_geom_bond_site_symmetry_2
Co1 N8 1.853(12) .
Co1 N10 1.877(12) .
Co1 N3 1.910(11) .
Co1 N21 1.931(11) .
Co1 N7 1.932(11) .
Co1 N6 1.941(10) .
Co2 N23 1.856(12) .
Co2 N22 1.857(12) .
Co2 N5 1.896(10) .
Co2 N15 1.909(10) .
Co2 N13 1.915(11) .
Co2 N20 1.918(10) .
Co3 N12 1.849(12) .
Co3 N4 1.862(12) .
Co3 N2 1.916(11) .
Co3 N27 1.923(10) .
Co3 N37 1.939(10) .
Co3 N11 1.956(10) .
Fe4 C62 1.861(16) .
Fe4 C85 1.865(15) .
Fe4 C29 1.876(17) .
Fe4 C44 1.889(15) .
Fe4 C26 1.896(16) .
Fe4 C90 1.912(18) .
Fe5 C19 1.884(16) .
Fe5 C70 1.895(16) .
Fe5 C102 1.903(16) .
Fe5 C66 1.907(17) .
Fe5 C31 1.922(17) .
Fe5 C58 1.942(18) .
Cl1B O2B 1.33(3) 2_545
Cl1B O6B 1.37(3) 2_445
Cl1B O4B 1.44(2) .
Cl1B O5B 1.46(2) .
Cl1B O7B 1.463(17) 2_445
Cl1B O3B 1.47(3) 2_545
Cl1B O21S 1.51(3) 2_445
Cl1A O3A 1.40(3) .
Cl1A O50S 1.416(17) 3_566
Cl1A O5A 1.42(2) 4_666
Cl1A O4A 1.43(3) .
Cl1A O7A 1.46(3) 4_666
Cl1A O2A 1.46(3) .
Cl1A O6A 1.48(3) .
Na3 O44S 2.938(15) 4_565
O44S Na3 2.938(15) 4_666
O50S Cl1A 1.416(17) 3_566
O7A O5A 1.10(3) .
O7A Cl1A 1.46(3) 4_565
O7B Cl1B 1.463(17) 2_455
O6B Cl1B 1.37(3) 2_455
O6A O2A 1.03(3) .
O3A O4A 1.17(3) .
O3A O2A 1.39(3) .
O2B Cl1B 1.33(3) 2
O3B Cl1B 1.47(3) 2
O5A Cl1A 1.42(2) 4_565
O21S Cl1B 1.51(3) 2_455
N1 C85 1.158(16) .
N2 C33 1.335(17) .
N2 C81 1.374(16) .
N3 C65 1.332(15) .
N3 C17 1.344(16) .
N4 C66 1.143(15) .
N5 C82 1.325(15) .
N5 C16 1.353(16) .
N6 C30 1.306(15) .
N6 C42 1.318(15) .
N7 C79 1.328(16) .
N7 C64 1.340(17) .
N8 C26 1.154(15) .
N10 C70 1.151(15) .
N11 C73 1.30(2) .
N11 C80 1.330(15) .
N12 C44 1.162(15) .
N13 C140 1.314(16) .
N13 C110 1.355(16) .
N15 C46 1.324(15) .
N15 C52 1.378(16) .
N20 C99 1.319(15) .
N20 C54 1.344(16) .
N21 C98 1.329(17) .
N21 C50 1.391(17) .
N22 C29 1.158(15) .
N23 C31 1.143(15) .
N25 C19 1.161(16) .
N27 C114 1.324(16) .
N27 C35 1.355(16) .
N36 C62 1.165(16) .
N37 C49 1.324(15) .
N37 C76 1.368(16) .
N41 C102 1.167(16) .
N84 C58 1.134(16) .
N108 C90 1.153(17) .
C1 C110 1.368(18) .
C1 C75 1.378(19) .
C1 C92 1.437(19) .
C9 C56 1.375(18) .
C9 C30 1.375(17) .
C9 C89 1.548(19) .
C14 C114 1.378(18) .
C14 C95 1.378(19) .
C14 C121 1.50(2) .
C16 C40 1.425(18) .
C16 C54 1.429(18) .
C17 C67 1.383(18) .
C18 C68 1.367(19) .
C18 C82 1.375(18) .
C18 C134 1.494(19) .
C24 C67 1.372(18) .
C24 C63 1.408(19) .
C24 C96 1.511(18) .
C28 C52 1.388(18) .
C28 C88 1.415(19) .
C28 C87 1.420(19) .
C32 C73 1.35(2) .
C32 C104 1.41(2) .
C32 C111 1.45(2) .
C33 C97 1.450(19) .
C34 C76 1.407(18) .
C34 C130 1.42(2) .
C34 C122 1.44(2) .
C35 C71 1.340(17) .
C35 C81 1.389(18) .
C38 C104 1.362(19) .
C38 C80 1.413(18) .
C38 C118 1.532(19) .
C39 C81 1.363(18) .
C39 C43 1.393(19) .
C39 C116 1.431(18) .
C40 C68 1.391(19) .
C40 C109 1.401(19) .
C42 C65 1.401(18) .
C42 C47 1.412(18) .
C43 C97 1.368(18) .
C43 C94 1.504(19) .
C45 C75 1.47(2) .
C46 C60 1.400(17) .
C47 C56 1.395(18) .
C47 C69 1.420(18) .
C48 C122 1.35(2) .
C48 C49 1.392(19) .
C48 C128 1.506(19) .
C50 C79 1.402(19) .
C50 C113 1.409(19) .
C52 C110 1.402(17) .
C53 C107 1.32(2) .
C53 C126 1.47(2) .
C54 C77 1.387(19) .
C55 C68 1.521(19) .
C56 C78 1.547(18) .
C59 C83 1.38(2) .
C59 C64 1.408(19) .
C59 C86 1.48(2) .
C60 C88 1.381(18) .
C60 C74 1.498(17) .
C61 C106 1.378(19) .
C61 C77 1.396(19) .
C61 C135 1.497(19) .
C63 C65 1.370(18) .
C63 C112 1.443(19) .
C67 C125 1.512(18) .
C69 C112 1.325(18) .
C71 C100 1.42(2) .
C71 C95 1.449(18) .
C72 C140 1.381(19) .
C72 C75 1.415(19) .
C72 C101 1.510(18) .
C73 C76 1.39(2) .
C77 C119 1.42(2) .
C79 C126 1.354(19) .
C83 C126 1.40(2) .
C83 C115 1.49(2) .
C87 C92 1.355(19) .
C88 C91 1.503(18) .
C93 C132 1.321(19) .
C93 C113 1.40(2) .
C93 C136 1.461(19) .
C95 C120 1.507(18) .
C97 C138 1.541(19) .
C98 C132 1.414(19) .
C99 C106 1.379(18) .
C100 C116 1.37(2) .
C104 C131 1.504(19) .
C105 C132 1.50(2) .
C106 C142 1.537(19) .
C107 C113 1.41(2) .
C109 C119 1.39(2) .
C111 C130 1.32(2) .
C122 C133 1.50(2) .
